data_1536719
loop_
_publ_author_name
'Popov, A.I.'
'Gel'mbol'dt, V.O.'
'Val'kovskii, M.D.'
'Sukhoverkhov, V.F.'
'Chumaevskii, N.A.'
'Sakharov, A.V.'
'Ennan, A.A.'

_publ_section_title
;
 Structure of adduct SiF4*2NH3
;
_journal_name_full 'Zhurnal Neorganicheskoi Khimii'
_journal_page_first 375
_journal_page_last 380
_journal_volume 36
_journal_year 1991
_chemical_formula_sum 'F4 H6 N2 Si'
_chemical_name_systematic 'Si F4 (N H3)2'
_space_group_IT_number 71
_symmetry_space_group_name_Hall '-I 2 2'
_symmetry_space_group_name_H-M 'I m m m'
_cell_angle_alpha 90
_cell_angle_beta 90
_cell_angle_gamma 90
_cell_formula_units_Z 6
_cell_length_a 4.905
_cell_length_b 4.905
_cell_length_c 35.75
_cell_volume 860.110
_citation_journal_id_ASTM ZNOKAQ
_cod_data_source_file Popov_ZNOKAQ_1991_1098.cif
_cod_data_source_block H6F4N2Si1
_cod_original_cell_volume 860.1102
_cod_original_formula_sum 'H6 F4 N2 Si1'
_cod_database_code 1536719

loop_
_symmetry_equiv_pos_as_xyz
x,y,z
-x,-y,z
x,-y,-z
-x,y,-z
-x,-y,-z
x,y,-z
-x,y,z
x,-y,z
x+1/2,y+1/2,z+1/2
-x+1/2,-y+1/2,z+1/2
x+1/2,-y+1/2,-z+1/2
-x+1/2,y+1/2,-z+1/2
-x+1/2,-y+1/2,-z+1/2
x+1/2,y+1/2,-z+1/2
-x+1/2,y+1/2,z+1/2
x+1/2,-y+1/2,z+1/2

loop_
_atom_site_label
_atom_site_type_symbol
_atom_site_fract_x
_atom_site_fract_y
_atom_site_fract_z
_atom_site_occupancy
_atom_site_U_iso_or_equiv
N2 N-3 0 0.5 0.2346 1 0.0
Si2 Si+4 0 0.5 0.1776 1 0.0
N1 N-3 0 0 0.0571 1 0.0
F1 F-1 0.235 0.235 0 1 0.0
F2 F-1 0.235 0.735 0.1776 1 0.0
Si1 Si+4 0 0 0 1 0.0
N3 N-3 0 0.5 0.1205 1 0.0
